data_4311380
loop_
_publ_author_name
'Cora E. MacBeth'
'J. Christopher Thomas'
'Theodore A. Betley'
'Jonas C. Peters'

_publ_section_title
;
 The Coordination Chemistry of "[BP3]NiX" Platforms: Targeting Low-Valent
 Nickel Sources as Promising Candidates to L3NiE and L3Ni\\tbE Linkages
;
_journal_name_full 'Inorganic Chemistry'
_journal_page_first 4645
_journal_page_last 4662
_journal_paper_doi 10.1021/ic049936p
_journal_volume 43
_journal_year 2004
_chemical_formula_moiety 'C63 H56 B Ni P4, C9.95'
_chemical_formula_sum 'C72.95 H56 B Ni P4'
_chemical_formula_weight 1125.93
_chemical_name_systematic
; 
 ? 
;
_space_group_IT_number 61
_symmetry_cell_setting orthorhombic
_symmetry_space_group_name_Hall '-P 2ac 2ab'
_symmetry_space_group_name_H-M 'P b c a'
_atom_sites_solution_hydrogens geom
_atom_sites_solution_primary direct
_atom_sites_solution_secondary difmap
_audit_creation_method SHELXL-97
_cell_angle_alpha 90.00
_cell_angle_beta 90.00
_cell_angle_gamma 90.00
_cell_formula_units_Z 8
_cell_length_a 19.9842(13)
_cell_length_b 17.8132(11)
_cell_length_c 33.699(2)
_cell_measurement_temperature 98(2)
_cell_volume 11996.3(13)
_computing_cell_refinement 'Bruker XSCANS'
_computing_data_collection 'Bruker XSCANS'
_computing_data_reduction 'Bruker SHELXTL'
_computing_molecular_graphics 'Bruker SHELXTL'
_computing_publication_material 'Bruker SHELXTL'
_computing_structure_refinement 'SHELXL-97 (Sheldrick, 1997)'
_computing_structure_solution 'SHELXS-97 (Sheldrick, 1990)'
_diffrn_ambient_temperature 98(2)
_diffrn_measured_fraction_theta_full 0.950
_diffrn_measured_fraction_theta_max 0.950
_diffrn_measurement_device_type 'Bruker P4'
_diffrn_measurement_method '\w scans'
_diffrn_radiation_monochromator graphite
_diffrn_radiation_source 'fine-focus sealed tube'
_diffrn_radiation_type MoK\a
_diffrn_radiation_wavelength 0.71073
_diffrn_reflns_av_R_equivalents 0.0873
_diffrn_reflns_av_sigmaI/netI 0.0605
_diffrn_reflns_limit_h_max 26
_diffrn_reflns_limit_h_min -25
_diffrn_reflns_limit_k_max 23
_diffrn_reflns_limit_k_min -23
_diffrn_reflns_limit_l_max 42
_diffrn_reflns_limit_l_min -45
_diffrn_reflns_number 126093
_diffrn_reflns_theta_full 28.55
_diffrn_reflns_theta_max 28.55
_diffrn_reflns_theta_min 1.58
_exptl_absorpt_coefficient_mu 0.473
_exptl_absorpt_correction_type none
_exptl_crystal_colour yellow
_exptl_crystal_density_diffrn 1.247
_exptl_crystal_density_method 'not measured'
_exptl_crystal_description 'rough plate'
_exptl_crystal_F_000 4693
_exptl_crystal_size_max 0.22
_exptl_crystal_size_mid 0.19
_exptl_crystal_size_min 0.19
_refine_diff_density_max 1.427
_refine_diff_density_min -0.548
_refine_diff_density_rms 0.089
_refine_ls_extinction_method none
_refine_ls_goodness_of_fit_ref 2.299
_refine_ls_hydrogen_treatment mixed
_refine_ls_matrix_type full
_refine_ls_number_parameters 682
_refine_ls_number_reflns 14493
_refine_ls_number_restraints 13
_refine_ls_restrained_S_all 59.888
_refine_ls_R_factor_all 0.0977
_refine_ls_R_factor_gt 0.0573
_refine_ls_shift/su_max 0.268
_refine_ls_shift/su_mean 0.001
_refine_ls_structure_factor_coef Fsqd
_refine_ls_weighting_details 'calc w=1/[\s^2^(Fo^2^)+(0.0000P)^2^+0.0000P] where P=(Fo^2^+2Fc^2^)/3'
_refine_ls_weighting_scheme calc
_refine_ls_wR_factor_gt 0.0951
_refine_ls_wR_factor_ref 0.0981
_reflns_number_gt 9687
_reflns_number_total 14493
_reflns_threshold_expression >2sigma(I)
_cod_data_source_file ic049936psi20040115_124736_09.cif
_cod_data_source_block bp3nipph3
_cod_depositor_comments
;
The following automatic conversions were performed:
'_symmetry_cell_setting' value 'Orthorhombic' changed to 'orthorhombic'
according to '/home/saulius/struct/CIF-dictionaries/cif_core.dic'
dictionary named 'cif_core.dic' version 2.4.1 from 2010-06-29.

Automatic conversion script
Id: cif_fix_enum 1527 2010-12-29 10:47:43Z saulius 
;
_cod_original_cell_volume 11996.4(13)
_cod_database_code 4311380

loop_
_symmetry_equiv_pos_as_xyz
'x, y, z'
'-x+1/2, -y, z+1/2'
'-x, y+1/2, -z+1/2'
'x+1/2, -y+1/2, -z'
'-x, -y, -z'
'x-1/2, y, -z-1/2'
'x, -y-1/2, z-1/2'
'-x-1/2, y-1/2, z'

loop_
_atom_site_label
_atom_site_type_symbol
_atom_site_fract_x
_atom_site_fract_y
_atom_site_fract_z
_atom_site_U_iso_or_equiv
_atom_site_adp_type
_atom_site_occupancy
_atom_site_symmetry_multiplicity
_atom_site_calc_flag
_atom_site_refinement_flags
_atom_site_disorder_assembly
_atom_site_disorder_group
Ni Ni 0.9999(5) 0.5974(5) 0.6535(3) 0.016(2) Uani 1 1 d . . .
P1 P 0.9242(10) 0.6820(11) 0.6772(6) 0.018(5) Uani 1 1 d . . .
P2 P 0.9774(9) 0.5071(11) 0.6996(6) 0.016(4) Uani 1 1 d . . .
P3 P 1.0853(9) 0.6529(11) 0.6869(6) 0.018(5) Uani 1 1 d . . .
P4 P 1.0041(10) 0.5719(10) 0.5882(6) 0.021(5) Uani 1 1 d . . .
B B 0.987(4) 0.640(4) 0.753(3) 0.02(2) Uani 1 1 d . . .
C1 C 0.985(3) 0.656(4) 0.801(2) 0.017(17) Uani 1 1 d . . .
C2 C 0.952(3) 0.715(4) 0.819(2) 0.020(18) Uani 1 1 d . . .
H2 H 0.9282 0.7498 0.8031 0.024 Uiso 1 1 calc R . .
C3 C 0.953(4) 0.726(4) 0.860(2) 0.025(19) Uani 1 1 d . . .
H3 H 0.9303 0.7680 0.8710 0.030 Uiso 1 1 calc R . .
C4 C 0.987(4) 0.677(5) 0.884(2) 0.03(2) Uani 1 1 d . . .
H4 H 0.9868 0.6843 0.9123 0.041 Uiso 1 1 calc R . .
C5 C 1.020(4) 0.617(5) 0.867(2) 0.03(2) Uani 1 1 d . . .
H5 H 1.0436 0.5829 0.8839 0.041 Uiso 1 1 calc R . .
C6 C 1.020(4) 0.607(4) 0.827(2) 0.025(19) Uani 1 1 d . . .
H6 H 1.0434 0.5657 0.8159 0.029 Uiso 1 1 calc R . .
C7 C 0.944(4) 0.705(4) 0.729(2) 0.018(17) Uani 1 1 d . . .
H7A H 0.9688 0.7524 0.7291 0.022 Uiso 1 1 calc R . .
H7B H 0.9009 0.7131 0.7429 0.022 Uiso 1 1 calc R . .
C8 C 0.955(3) 0.555(4) 0.746(2) 0.017(17) Uani 1 1 d . . .
H8A H 0.9057 0.5592 0.7466 0.020 Uiso 1 1 calc R . .
H8B H 0.9689 0.5227 0.7680 0.020 Uiso 1 1 calc R . .
C9 C 1.068(3) 0.644(4) 0.739(2) 0.018(17) Uani 1 1 d . . .
H9A H 1.0902 0.5985 0.7493 0.021 Uiso 1 1 calc R . .
H9B H 1.0884 0.6877 0.7532 0.021 Uiso 1 1 calc R . .
C10 C 0.842(3) 0.637(4) 0.677(2) 0.020(18) Uani 1 1 d . . .
C11 C 0.826(4) 0.592(4) 0.644(2) 0.025(19) Uani 1 1 d . . .
H11 H 0.8584 0.5834 0.6246 0.031 Uiso 1 1 calc R . .
C12 C 0.763(4) 0.560(5) 0.640(3) 0.03(2) Uani 1 1 d . . .
H12 H 0.7529 0.5299 0.6181 0.039 Uiso 1 1 calc R . .
C13 C 0.715(4) 0.573(5) 0.669(3) 0.03(2) Uani 1 1 d . . .
H13 H 0.6714 0.5515 0.6661 0.038 Uiso 1 1 calc R . .
C14 C 0.730(4) 0.617(4) 0.701(3) 0.03(2) Uani 1 1 d . . .
H14 H 0.6965 0.6262 0.7208 0.034 Uiso 1 1 calc R . .
C15 C 0.793(4) 0.649(4) 0.705(2) 0.022(18) Uani 1 1 d . . .
H15 H 0.8025 0.6794 0.7278 0.026 Uiso 1 1 calc R . .
C16 C 0.901(4) 0.772(4) 0.653(2) 0.020(17) Uani 1 1 d . . .
C17 C 0.846(4) 0.779(5) 0.629(2) 0.03(2) Uani 1 1 d . . .
H17 H 0.8177 0.7367 0.6246 0.036 Uiso 1 1 calc R . .
C18 C 0.831(4) 0.846(5) 0.610(3) 0.04(2) Uani 1 1 d . . .
H18 H 0.7927 0.8493 0.5933 0.048 Uiso 1 1 calc R . .
C19 C 0.871(4) 0.908(5) 0.615(2) 0.04(2) Uani 1 1 d . . .
H19 H 0.8612 0.9535 0.6016 0.044 Uiso 1 1 calc R . .
C20 C 0.927(4) 0.902(5) 0.639(2) 0.03(2) Uani 1 1 d . . .
H20 H 0.9557 0.9443 0.6421 0.038 Uiso 1 1 calc R . .
C21 C 0.942(4) 0.835(4) 0.658(2) 0.03(2) Uani 1 1 d . . .
H21 H 0.9795 0.8328 0.6752 0.032 Uiso 1 1 calc R . .
C22 C 1.053(3) 0.452(4) 0.710(2) 0.016(17) Uani 1 1 d . . .
C23 C 1.093(3) 0.430(4) 0.677(2) 0.020(17) Uani 1 1 d . . .
H23 H 1.0805 0.4449 0.6514 0.024 Uiso 1 1 calc R . .
C24 C 1.150(4) 0.387(4) 0.683(2) 0.024(19) Uani 1 1 d . . .
H24 H 1.1759 0.3717 0.6607 0.029 Uiso 1 1 calc R . .
C25 C 1.170(4) 0.367(4) 0.721(2) 0.024(19) Uani 1 1 d . . .
H25 H 1.2096 0.3390 0.7246 0.029 Uiso 1 1 calc R . .
C26 C 1.131(4) 0.388(4) 0.753(2) 0.022(19) Uani 1 1 d . . .
H26 H 1.1444 0.3736 0.7787 0.027 Uiso 1 1 calc R . .
C27 C 1.073(4) 0.430(4) 0.747(2) 0.019(17) Uani 1 1 d . . .
H27 H 1.0469 0.4429 0.7697 0.023 Uiso 1 1 calc R . .
C28 C 0.916(3) 0.431(4) 0.695(2) 0.017(16) Uani 1 1 d . . .
C29 C 0.934(4) 0.358(4) 0.682(2) 0.021(18) Uani 1 1 d . . .
H29 H 0.9798 0.3474 0.6780 0.025 Uiso 1 1 calc R . .
C30 C 0.886(4) 0.303(4) 0.677(2) 0.025(19) Uani 1 1 d . . .
H30 H 0.8999 0.2541 0.6683 0.030 Uiso 1 1 calc R . .
C31 C 0.820(4) 0.318(4) 0.683(2) 0.03(2) Uani 1 1 d . . .
H31 H 0.7870 0.2802 0.6783 0.033 Uiso 1 1 calc R . .
C32 C 0.800(4) 0.389(4) 0.695(2) 0.03(2) Uani 1 1 d . . .
H32 H 0.7541 0.3993 0.6994 0.036 Uiso 1 1 calc R . .
C33 C 0.848(3) 0.445(4) 0.701(2) 0.021(18) Uani 1 1 d . . .
H33 H 0.8339 0.4932 0.7101 0.026 Uiso 1 1 calc R . .
C34 C 1.093(3) 0.753(4) 0.675(2) 0.019(17) Uani 1 1 d . . .
C35 C 1.090(4) 0.773(4) 0.635(2) 0.025(19) Uani 1 1 d . . .
H35 H 1.0806 0.7362 0.6161 0.030 Uiso 1 1 calc R . .
C36 C 1.101(4) 0.847(5) 0.623(3) 0.03(2) Uani 1 1 d . . .
H36 H 1.1000 0.8591 0.5959 0.042 Uiso 1 1 calc R . .
C37 C 1.113(4) 0.901(5) 0.651(3) 0.04(2) Uani 1 1 d . . .
H37 H 1.1194 0.9518 0.6435 0.043 Uiso 1 1 calc R . .
C38 C 1.114(4) 0.883(4) 0.691(3) 0.03(2) Uani 1 1 d . . .
H38 H 1.1217 0.9205 0.7106 0.039 Uiso 1 1 calc R . .
C39 C 1.105(4) 0.809(4) 0.703(2) 0.026(19) Uani 1 1 d . . .
H39 H 1.1075 0.7963 0.7305 0.031 Uiso 1 1 calc R . .
C40 C 1.175(4) 0.627(4) 0.682(2) 0.021(18) Uani 1 1 d . . .
C41 C 1.220(4) 0.670(5) 0.660(3) 0.03(2) Uani 1 1 d . . .
H41 H 1.2045 0.7127 0.6462 0.040 Uiso 1 1 calc R . .
C42 C 1.287(4) 0.651(5) 0.658(3) 0.04(2) Uani 1 1 d . . .
H42 H 1.3168 0.6814 0.6434 0.047 Uiso 1 1 calc R . .
C43 C 1.311(4) 0.589(5) 0.678(3) 0.03(2) Uani 1 1 d . . .
H43 H 1.3570 0.5756 0.6764 0.038 Uiso 1 1 calc R . .
C44 C 1.267(4) 0.545(5) 0.699(2) 0.03(2) Uani 1 1 d . . .
H44 H 1.2826 0.5020 0.7126 0.034 Uiso 1 1 calc R . .
C45 C 1.200(4) 0.564(4) 0.701(2) 0.022(18) Uani 1 1 d . . .
H45 H 1.1699 0.5330 0.7159 0.027 Uiso 1 1 calc R . .
C46 C 0.933(4) 0.518(4) 0.569(2) 0.022(18) Uani 1 1 d . . .
C47 C 0.894(4) 0.541(5) 0.537(2) 0.03(2) Uani 1 1 d . . .
H47 H 0.9063 0.5847 0.5229 0.032 Uiso 1 1 calc R . .
C48 C 0.838(4) 0.501(5) 0.526(2) 0.03(2) Uani 1 1 d . . .
H48 H 0.8110 0.5178 0.5048 0.040 Uiso 1 1 calc R . .
C49 C 0.820(4) 0.437(5) 0.547(3) 0.04(2) Uani 1 1 d . . .
H49 H 0.7808 0.4095 0.5395 0.045 Uiso 1 1 calc R . .
C50 C 0.858(4) 0.413(5) 0.579(2) 0.03(2) Uani 1 1 d . . .
H50 H 0.8454 0.3690 0.5930 0.042 Uiso 1 1 calc R . .
C51 C 0.914(4) 0.453(4) 0.590(2) 0.027(19) Uani 1 1 d . . .
H51 H 0.9403 0.4362 0.6114 0.033 Uiso 1 1 calc R . .
C52 C 1.078(4) 0.514(4) 0.578(2) 0.023(18) Uani 1 1 d . . .
C53 C 1.140(4) 0.544(5) 0.589(2) 0.03(2) Uani 1 1 d . . .
H53 H 1.1428 0.5952 0.5971 0.036 Uiso 1 1 calc R . .
C54 C 1.197(4) 0.500(5) 0.589(2) 0.04(2) Uani 1 1 d . . .
H54 H 1.2389 0.5214 0.5966 0.045 Uiso 1 1 calc R . .
C55 C 1.194(4) 0.426(5) 0.577(3) 0.04(2) Uani 1 1 d . . .
H55 H 1.2331 0.3963 0.5768 0.048 Uiso 1 1 calc R . .
C56 C 1.133(5) 0.396(5) 0.566(2) 0.04(2) Uani 1 1 d . . .
H56 H 1.1311 0.3451 0.5573 0.045 Uiso 1 1 calc R . .
C57 C 1.075(4) 0.439(4) 0.566(2) 0.026(19) Uani 1 1 d . . .
H57 H 1.0337 0.4179 0.5584 0.031 Uiso 1 1 calc R . .
C58 C 1.010(4) 0.649(4) 0.552(2) 0.023(18) Uani 1 1 d . . .
C59 C 0.978(4) 0.715(5) 0.562(2) 0.03(2) Uani 1 1 d . . .
H59 H 0.9555 0.7201 0.5866 0.038 Uiso 1 1 calc R . .
C60 C 0.978(4) 0.775(5) 0.536(3) 0.04(2) Uani 1 1 d . . .
H60 H 0.9557 0.8204 0.5422 0.046 Uiso 1 1 calc R . .
C61 C 1.011(5) 0.769(5) 0.500(3) 0.04(2) Uani 1 1 d . . .
H61 H 1.0116 0.8106 0.4820 0.050 Uiso 1 1 calc R . .
C62 C 1.043(4) 0.703(5) 0.490(3) 0.04(2) Uani 1 1 d . . .
H62 H 1.0660 0.6992 0.4652 0.046 Uiso 1 1 calc R . .
C63 C 1.043(4) 0.643(5) 0.516(2) 0.03(2) Uani 1 1 d . . .
H63 H 1.0648 0.5975 0.5093 0.037 Uiso 1 1 calc R . .
C78 C 0.280(11) 0.320(12) 0.451(7) 0.16(14) Uiso 1.0(6) 1 d D . .
C75 C 0.245(15) 0.214(16) 0.544(8) 0.2(2) Uiso 1.0(7) 1 d D . .
C77 C 0.280(15) 0.286(15) 0.495(8) 0.2(2) Uiso 1.0(7) 1 d D . .
C76 C 0.214(14) 0.236(15) 0.501(8) 0.17(18) Uiso 0.8(6) 1 d PD . .
C80 C 0.333(13) 0.383(15) 0.452(9) 0.17(19) Uiso 0.8(6) 1 d PD . .
C71 C 0.095(18) 0.010(19) 0.547(16) 0.3(3) Uiso 1.0(10) 1 d D . .
C72 C 0.11(3) 0.03(2) 0.505(17) 0.4(5) Uiso 1.0(15) 1 d D . .
C81 C 0.36(2) 0.43(3) 0.491(12) 0.3(4) Uiso 0.7(7) 1 d PD . .
C79 C 0.335(17) 0.32(2) 0.423(10) 0.2(2) Uiso 0.6(5) 1 d PD . .
C74 C 0.182(18) 0.17(2) 0.540(11) 0.3(3) Uiso 0.9(7) 1 d PD . .
C73 C 0.16(2) 0.09(2) 0.527(15) 0.2(3) Uiso 0.4(5) 1 d PD . .
C70 C 0.04(3) 0.00(3) 0.50(2) 0.4(5) Uiso 0.9(9) 1 d PD . .

loop_
_atom_site_aniso_label
_atom_site_aniso_U_11
_atom_site_aniso_U_22
_atom_site_aniso_U_33
_atom_site_aniso_U_23
_atom_site_aniso_U_13
_atom_site_aniso_U_12
Ni 0.019(5) 0.015(4) 0.015(5) -0.001(4) 0.001(4) 0.000(4)
P1 0.018(11) 0.020(10) 0.015(11) -0.001(9) -0.001(9) 0.003(8)
P2 0.017(10) 0.014(10) 0.017(11) -0.001(9) -0.001(8) 0.000(8)
P3 0.019(11) 0.016(10) 0.018(12) 0.000(9) 0.001(9) -0.001(8)
P4 0.027(11) 0.021(10) 0.016(11) -0.002(9) 0.003(10) -0.004(10)
B 0.02(5) 0.01(5) 0.02(5) 0.00(4) 0.00(4) 0.00(4)
C1 0.02(4) 0.02(4) 0.02(4) 0.00(3) 0.00(3) 0.00(3)
C2 0.02(4) 0.02(4) 0.02(5) 0.00(4) 0.00(3) 0.00(3)
C3 0.03(5) 0.02(4) 0.02(5) -0.01(4) 0.00(4) 0.00(4)
C4 0.05(6) 0.03(5) 0.02(5) 0.00(4) 0.00(4) -0.01(4)
C5 0.05(6) 0.03(5) 0.02(5) 0.00(4) -0.01(4) 0.00(4)
C6 0.03(5) 0.02(4) 0.02(5) 0.00(4) 0.00(4) 0.00(4)
C7 0.02(4) 0.02(4) 0.02(4) 0.00(3) 0.00(3) 0.00(3)
C8 0.02(4) 0.02(4) 0.02(4) 0.00(3) 0.00(3) 0.00(3)
C9 0.02(4) 0.01(4) 0.02(4) 0.00(3) 0.00(3) 0.00(3)
C10 0.02(4) 0.02(4) 0.02(5) 0.00(4) 0.00(3) 0.01(3)
C11 0.02(4) 0.04(5) 0.02(5) -0.01(4) 0.00(3) 0.00(4)
C12 0.02(5) 0.04(5) 0.03(6) -0.01(4) -0.01(4) 0.00(4)
C13 0.02(5) 0.03(5) 0.04(6) 0.00(4) 0.00(4) 0.00(4)
C14 0.02(5) 0.03(5) 0.03(5) 0.00(4) 0.01(4) 0.00(4)
C15 0.03(5) 0.02(4) 0.02(5) 0.00(4) 0.00(4) 0.00(4)
C16 0.02(4) 0.02(4) 0.02(4) 0.00(4) 0.00(4) 0.01(3)
C17 0.03(5) 0.03(5) 0.03(5) 0.01(4) 0.00(4) 0.00(4)
C18 0.04(5) 0.05(6) 0.03(6) 0.02(5) 0.00(4) 0.02(5)
C19 0.05(6) 0.03(5) 0.03(6) 0.01(4) 0.01(4) 0.02(5)
C20 0.05(6) 0.02(4) 0.03(5) 0.00(4) 0.01(4) 0.01(4)
C21 0.04(5) 0.02(5) 0.02(5) 0.00(4) 0.00(4) 0.01(4)
C22 0.02(4) 0.01(4) 0.02(5) 0.00(3) 0.00(3) 0.00(3)
C23 0.02(4) 0.02(4) 0.02(5) 0.00(4) 0.00(3) 0.00(3)
C24 0.03(4) 0.02(4) 0.03(5) 0.00(4) 0.00(4) 0.00(3)
C25 0.02(4) 0.02(4) 0.04(6) 0.00(4) 0.00(4) 0.00(3)
C26 0.02(4) 0.02(5) 0.02(5) 0.01(4) 0.00(3) 0.00(3)
C27 0.02(4) 0.02(4) 0.02(5) 0.00(3) 0.00(3) 0.00(3)
C28 0.02(4) 0.02(4) 0.01(4) 0.00(3) 0.00(3) 0.00(3)
C29 0.02(4) 0.02(4) 0.02(5) 0.00(4) 0.00(3) 0.00(3)
C30 0.03(5) 0.01(4) 0.03(5) 0.00(4) -0.01(4) 0.00(3)
C31 0.03(5) 0.02(4) 0.03(5) 0.01(4) -0.01(4) -0.01(4)
C32 0.02(4) 0.03(5) 0.04(6) 0.00(4) 0.00(4) 0.00(4)
C33 0.02(4) 0.02(4) 0.02(5) 0.00(4) 0.00(4) 0.00(3)
C34 0.02(4) 0.02(4) 0.02(5) 0.00(4) 0.00(3) 0.00(3)
C35 0.03(5) 0.02(4) 0.02(5) 0.00(4) 0.00(4) 0.00(4)
C36 0.05(6) 0.03(5) 0.03(5) 0.01(4) 0.00(4) 0.00(4)
C37 0.05(6) 0.02(4) 0.04(6) 0.00(5) 0.01(5) -0.01(4)
C38 0.04(5) 0.02(5) 0.04(6) -0.01(4) 0.00(4) -0.01(4)
C39 0.03(5) 0.02(5) 0.02(5) 0.00(4) 0.00(4) 0.00(4)
C40 0.02(4) 0.02(4) 0.02(5) -0.01(4) 0.00(3) 0.00(3)
C41 0.03(5) 0.03(5) 0.04(6) 0.01(4) 0.00(4) 0.00(4)
C42 0.02(5) 0.05(6) 0.05(7) 0.01(5) 0.01(4) -0.01(4)
C43 0.02(4) 0.04(5) 0.04(6) -0.01(5) 0.00(4) 0.00(4)
C44 0.03(5) 0.03(5) 0.03(5) -0.01(4) 0.00(4) 0.00(4)
C45 0.02(4) 0.02(4) 0.03(5) 0.00(4) 0.00(4) 0.00(3)
C46 0.02(4) 0.03(5) 0.02(4) -0.01(4) 0.01(3) 0.00(4)
C47 0.03(5) 0.03(5) 0.02(5) 0.00(4) 0.01(4) 0.00(4)
C48 0.03(5) 0.05(6) 0.02(5) 0.00(4) 0.00(4) 0.00(4)
C49 0.03(5) 0.05(6) 0.03(6) 0.00(5) 0.01(4) -0.02(5)
C50 0.04(5) 0.04(5) 0.03(6) 0.00(4) 0.01(4) -0.02(4)
C51 0.03(5) 0.03(5) 0.02(5) 0.00(4) 0.00(4) -0.01(4)
C52 0.03(5) 0.03(5) 0.01(4) 0.00(4) 0.00(4) 0.00(4)
C53 0.03(5) 0.03(5) 0.02(5) 0.00(4) 0.01(4) 0.00(4)
C54 0.03(5) 0.05(6) 0.03(6) 0.00(5) 0.00(4) 0.00(5)
C55 0.03(6) 0.05(7) 0.03(6) 0.01(5) 0.01(4) 0.01(5)
C56 0.05(6) 0.03(5) 0.03(5) 0.00(4) 0.01(4) 0.01(5)
C57 0.03(5) 0.03(5) 0.02(5) 0.00(4) 0.00(4) 0.00(4)
C58 0.03(5) 0.02(4) 0.02(5) 0.00(3) 0.00(4) 0.00(4)
C59 0.04(6) 0.03(5) 0.02(5) 0.00(4) 0.00(4) 0.01(4)
C60 0.06(7) 0.03(5) 0.02(5) 0.00(4) 0.00(5) 0.01(5)
C61 0.07(7) 0.03(5) 0.02(5) 0.00(4) 0.00(5) -0.01(5)
C62 0.06(6) 0.03(6) 0.02(5) 0.00(4) 0.01(5) -0.01(5)
C63 0.04(5) 0.03(5) 0.02(5) 0.00(4) 0.01(4) 0.00(4)

loop_
_atom_type_symbol
_atom_type_description
_atom_type_scat_dispersion_real
_atom_type_scat_dispersion_imag
_atom_type_scat_source
C C 0.0033 0.0016 'International Tables Vol C Tables 4.2.6.8 and 6.1.1.4'
H H 0.0000 0.0000 'International Tables Vol C Tables 4.2.6.8 and 6.1.1.4'
B B 0.0013 0.0007 'International Tables Vol C Tables 4.2.6.8 and 6.1.1.4'
P P 0.1023 0.0942 'International Tables Vol C Tables 4.2.6.8 and 6.1.1.4'
Ni Ni 0.3393 1.1124 'International Tables Vol C Tables 4.2.6.8 and 6.1.1.4'

loop_
_geom_angle_atom_site_label_1
_geom_angle_atom_site_label_2
_geom_angle_atom_site_label_3
_geom_angle
_geom_angle_site_symmetry_1
_geom_angle_site_symmetry_3
_geom_angle_publ_flag
P4 Ni P3 123.0(8) . . yes
P4 Ni P1 120.1(8) . . yes
P3 Ni P1 92.2(8) . . yes
P4 Ni P2 122.1(8) . . yes
P3 Ni P2 96.8(8) . . yes
P1 Ni P2 95.6(8) . . yes
P4 Ni B 177.6(15) . . ?
P3 Ni B 58.5(14) . . ?
P1 Ni B 57.6(14) . . ?
P2 Ni B 58.7(14) . . ?
C7 P1 C10 107(3) . . ?
C7 P1 C16 106(3) . . ?
C10 P1 C16 99(3) . . ?
C7 P1 Ni 110(2) . . ?
C10 P1 Ni 108(2) . . ?
C16 P1 Ni 126(2) . . ?
C8 P2 C22 107(3) . . ?
C8 P2 C28 105(3) . . ?
C22 P2 C28 100(3) . . ?
C8 P2 Ni 107(2) . . ?
C22 P2 Ni 110(2) . . ?
C28 P2 Ni 126(2) . . ?
C9 P3 C34 108(3) . . ?
C9 P3 C40 104(3) . . ?
C34 P3 C40 98(3) . . ?
C9 P3 Ni 108(2) . . ?
C34 P3 Ni 112(2) . . ?
C40 P3 Ni 125(2) . . ?
C58 P4 C52 104(3) . . ?
C58 P4 C46 102(4) . . ?
C52 P4 C46 105(3) . . ?
C58 P4 Ni 120(3) . . ?
C52 P4 Ni 109(2) . . ?
C46 P4 Ni 115(2) . . ?
C1 B C7 111(6) . . ?
C1 B C8 107(6) . . ?
C7 B C8 111(6) . . ?
C1 B C9 106(6) . . ?
C7 B C9 110(6) . . ?
C8 B C9 112(6) . . ?
C1 B Ni 176(5) . . ?
C7 B Ni 73(4) . . ?
C8 B Ni 72(4) . . ?
C9 B Ni 71(4) . . ?
C2 C1 C6 115(7) . . ?
C2 C1 B 125(6) . . ?
C6 C1 B 120(6) . . ?
C3 C2 C1 123(7) . . ?
C3 C2 H2 118.6 . . ?
C1 C2 H2 118.6 . . ?
C4 C3 C2 121(8) . . ?
C4 C3 H3 119.7 . . ?
C2 C3 H3 119.7 . . ?
C3 C4 C5 119(8) . . ?
C3 C4 H4 120.7 . . ?
C5 C4 H4 120.7 . . ?
C4 C5 C6 120(8) . . ?
C4 C5 H5 119.8 . . ?
C6 C5 H5 119.8 . . ?
C5 C6 C1 123(7) . . ?
C5 C6 H6 118.7 . . ?
C1 C6 H6 118.7 . . ?
B C7 P1 115(5) . . ?
B C7 H7A 108.4 . . ?
P1 C7 H7A 108.4 . . ?
B C7 H7B 108.4 . . ?
P1 C7 H7B 108.4 . . ?
H7A C7 H7B 107.5 . . ?
B C8 P2 117(5) . . ?
B C8 H8A 108.0 . . ?
P2 C8 H8A 108.0 . . ?
B C8 H8B 108.0 . . ?
P2 C8 H8B 108.0 . . ?
H8A C8 H8B 107.2 . . ?
B C9 P3 117(5) . . ?
B C9 H9A 108.1 . . ?
P3 C9 H9A 108.1 . . ?
B C9 H9B 108.1 . . ?
P3 C9 H9B 108.1 . . ?
H9A C9 H9B 107.3 . . ?
C11 C10 C15 118(7) . . ?
C11 C10 P1 118(6) . . ?
C15 C10 P1 124(6) . . ?
C12 C11 C10 122(7) . . ?
C12 C11 H11 119.2 . . ?
C10 C11 H11 119.2 . . ?
C13 C12 C11 120(8) . . ?
C13 C12 H12 120.0 . . ?
C11 C12 H12 120.0 . . ?
C12 C13 C14 119(8) . . ?
C12 C13 H13 120.3 . . ?
C14 C13 H13 120.3 . . ?
C13 C14 C15 121(7) . . ?
C13 C14 H14 119.7 . . ?
C15 C14 H14 119.7 . . ?
C10 C15 C14 120(7) . . ?
C10 C15 H15 119.8 . . ?
C14 C15 H15 119.8 . . ?
C17 C16 C21 117(7) . . ?
C17 C16 P1 122(6) . . ?
C21 C16 P1 120(6) . . ?
C18 C17 C16 121(8) . . ?
C18 C17 H17 119.3 . . ?
C16 C17 H17 119.3 . . ?
C19 C18 C17 121(8) . . ?
C19 C18 H18 119.6 . . ?
C17 C18 H18 119.6 . . ?
C18 C19 C20 119(8) . . ?
C18 C19 H19 120.5 . . ?
C20 C19 H19 120.5 . . ?
C19 C20 C21 120(8) . . ?
C19 C20 H20 119.8 . . ?
C21 C20 H20 119.8 . . ?
C20 C21 C16 121(8) . . ?
C20 C21 H21 119.5 . . ?
C16 C21 H21 119.5 . . ?
C27 C22 C23 118(7) . . ?
C27 C22 P2 124(6) . . ?
C23 C22 P2 118(6) . . ?
C24 C23 C22 121(7) . . ?
C24 C23 H23 119.5 . . ?
C22 C23 H23 119.5 . . ?
C25 C24 C23 120(7) . . ?
C25 C24 H24 120.0 . . ?
C23 C24 H24 120.0 . . ?
C26 C25 C24 120(7) . . ?
C26 C25 H25 120.2 . . ?
C24 C25 H25 120.2 . . ?
C25 C26 C27 121(7) . . ?
C25 C26 H26 119.7 . . ?
C27 C26 H26 119.7 . . ?
C26 C27 C22 121(7) . . ?
C26 C27 H27 119.6 . . ?
C22 C27 H27 119.6 . . ?
C33 C28 C29 118(6) . . ?
C33 C28 P2 120(5) . . ?
C29 C28 P2 122(5) . . ?
C30 C29 C28 121(7) . . ?
C30 C29 H29 119.4 . . ?
C28 C29 H29 119.4 . . ?
C31 C30 C29 120(7) . . ?
C31 C30 H30 120.0 . . ?
C29 C30 H30 120.0 . . ?
C30 C31 C32 120(7) . . ?
C30 C31 H31 120.0 . . ?
C32 C31 H31 120.0 . . ?
C31 C32 C33 120(7) . . ?
C31 C32 H32 119.8 . . ?
C33 C32 H32 119.8 . . ?
C32 C33 C28 121(7) . . ?
C32 C33 H33 119.7 . . ?
C28 C33 H33 119.7 . . ?
C35 C34 C39 118(7) . . ?
C35 C34 P3 117(6) . . ?
C39 C34 P3 124(6) . . ?
C36 C35 C34 122(8) . . ?
C36 C35 H35 119.2 . . ?
C34 C35 H35 119.2 . . ?
C37 C36 C35 119(8) . . ?
C37 C36 H36 120.3 . . ?
C35 C36 H36 120.3 . . ?
C36 C37 C38 120(8) . . ?
C36 C37 H37 120.0 . . ?
C38 C37 H37 120.0 . . ?
C37 C38 C39 120(8) . . ?
C37 C38 H38 119.8 . . ?
C39 C38 H38 119.8 . . ?
C38 C39 C34 120(8) . . ?
C38 C39 H39 119.9 . . ?
C34 C39 H39 119.9 . . ?
C45 C40 C41 117(7) . . ?
C45 C40 P3 120(6) . . ?
C41 C40 P3 123(6) . . ?
C42 C41 C40 121(8) . . ?
C42 C41 H41 119.3 . . ?
C40 C41 H41 119.3 . . ?
C43 C42 C41 121(8) . . ?
C43 C42 H42 119.6 . . ?
C41 C42 H42 119.6 . . ?
C44 C43 C42 118(8) . . ?
C44 C43 H43 120.8 . . ?
C42 C43 H43 120.8 . . ?
C43 C44 C45 121(8) . . ?
C43 C44 H44 119.5 . . ?
C45 C44 H44 119.5 . . ?
C44 C45 C40 121(7) . . ?
C44 C45 H45 119.5 . . ?
C40 C45 H45 119.5 . . ?
C47 C46 C51 118(7) . . ?
C47 C46 P4 123(6) . . ?
C51 C46 P4 118(6) . . ?
C46 C47 C48 121(8) . . ?
C46 C47 H47 119.7 . . ?
C48 C47 H47 119.7 . . ?
C47 C48 C49 120(8) . . ?
C47 C48 H48 119.9 . . ?
C49 C48 H48 119.9 . . ?
C50 C49 C48 120(8) . . ?
C50 C49 H49 120.0 . . ?
C48 C49 H49 120.0 . . ?
C49 C50 C51 120(8) . . ?
C49 C50 H50 120.1 . . ?
C51 C50 H50 120.1 . . ?
C50 C51 C46 121(8) . . ?
C50 C51 H51 119.5 . . ?
C46 C51 H51 119.5 . . ?
C57 C52 C53 119(7) . . ?
C57 C52 P4 124(6) . . ?
C53 C52 P4 117(6) . . ?
C54 C53 C52 121(8) . . ?
C54 C53 H53 119.5 . . ?
C52 C53 H53 119.5 . . ?
C55 C54 C53 120(8) . . ?
C55 C54 H54 120.0 . . ?
C53 C54 H54 120.0 . . ?
C54 C55 C56 120(8) . . ?
C54 C55 H55 120.1 . . ?
C56 C55 H55 120.1 . . ?
C55 C56 C57 121(9) . . ?
C55 C56 H56 119.7 . . ?
C57 C56 H56 119.7 . . ?
C56 C57 C52 120(8) . . ?
C56 C57 H57 120.0 . . ?
C52 C57 H57 120.0 . . ?
C63 C58 C59 119(7) . . ?
C63 C58 P4 124(6) . . ?
C59 C58 P4 117(6) . . ?
C60 C59 C58 121(8) . . ?
C60 C59 H59 119.7 . . ?
C58 C59 H59 119.7 . . ?
C61 C60 C59 120(8) . . ?
C61 C60 H60 119.9 . . ?
C59 C60 H60 119.9 . . ?
C60 C61 C62 120(8) . . ?
C60 C61 H61 120.0 . . ?
C62 C61 H61 120.0 . . ?
C61 C62 C63 120(8) . . ?
C61 C62 H62 120.1 . . ?
C63 C62 H62 120.1 . . ?
C58 C63 C62 120(8) . . ?
C58 C63 H63 119.8 . . ?
C62 C63 H63 119.8 . . ?
C79 C78 C80 62(10) . . ?
C79 C78 C77 125(10) . . ?
C80 C78 C77 105(10) . . ?
C74 C75 C76 75(10) . . ?
C76 C77 C78 109(10) . . ?
C77 C76 C75 86(10) . . ?
C77 C76 C74 136(10) . . ?
C75 C76 C74 50(10) . . ?
C79 C80 C78 56(10) . . ?
C79 C80 C81 153(10) . . ?
C78 C80 C81 124(10) . . ?
C72 C71 C70 53(10) . . ?
C72 C71 C73 51(10) . . ?
C70 C71 C73 99(10) . . ?
C71 C72 C70 76(10) . . ?
C71 C72 C73 80(10) . . ?
C70 C72 C73 143(10) . . ?
C71 C72 C81 96(10) . 8_655 ?
C70 C72 C81 85(10) . 8_655 ?
C73 C72 C81 125(10) . 8_655 ?
C80 C81 C72 136(10) . 8_665 ?
C78 C79 C80 62(10) . . ?
C75 C74 C73 143(10) . . ?
C75 C74 C76 55(10) . . ?
C73 C74 C76 119(10) . . ?
C74 C73 C72 160(10) . . ?
C74 C73 C71 138(10) . . ?
C72 C73 C71 49(10) . . ?
C72 C70 C70 152(10) . 5_556 ?
C72 C70 C71 52(10) . . ?
C70 C70 C71 126(10) 5_556 . ?

loop_
_geom_bond_atom_site_label_1
_geom_bond_atom_site_label_2
_geom_bond_distance
_geom_bond_site_symmetry_2
_geom_bond_publ_flag
Ni P4 2.25(2) . yes
Ni P3 2.27(2) . yes
Ni P1 2.28(2) . yes
Ni P2 2.28(2) . yes
Ni B 3.44(9) . yes
P1 C7 1.82(7) . ?
P1 C10 1.83(7) . ?
P1 C16 1.85(7) . ?
P2 C8 1.82(7) . ?
P2 C22 1.84(7) . ?
P2 C28 1.84(7) . ?
P3 C9 1.81(7) . ?
P3 C34 1.84(7) . ?
P3 C40 1.85(8) . ?
P4 C58 1.83(8) . ?
P4 C52 1.83(8) . ?
P4 C46 1.83(8) . ?
B C1 1.64(11) . ?
B C7 1.66(10) . ?
B C8 1.67(10) . ?
B C9 1.67(10) . ?
C1 C2 1.40(9) . ?
C1 C6 1.41(10) . ?
C2 C3 1.39(10) . ?
C2 H2 0.9500 . ?
C3 C4 1.38(10) . ?
C3 H3 0.9500 . ?
C4 C5 1.38(11) . ?
C4 H4 0.9500 . ?
C5 C6 1.38(10) . ?
C5 H5 0.9500 . ?
C6 H6 0.9500 . ?
C7 H7A 0.9900 . ?
C7 H7B 0.9900 . ?
C8 H8A 0.9900 . ?
C8 H8B 0.9900 . ?
C9 H9A 0.9900 . ?
C9 H9B 0.9900 . ?
C10 C11 1.39(10) . ?
C10 C15 1.39(10) . ?
C11 C12 1.39(10) . ?
C11 H11 0.9500 . ?
C12 C13 1.37(11) . ?
C12 H12 0.9500 . ?
C13 C14 1.38(11) . ?
C13 H13 0.9500 . ?
C14 C15 1.39(10) . ?
C14 H14 0.9500 . ?
C15 H15 0.9500 . ?
C16 C17 1.39(10) . ?
C16 C21 1.40(10) . ?
C17 C18 1.39(11) . ?
C17 H17 0.9500 . ?
C18 C19 1.37(12) . ?
C18 H18 0.9500 . ?
C19 C20 1.38(11) . ?
C19 H19 0.9500 . ?
C20 C21 1.39(10) . ?
C20 H20 0.9500 . ?
C21 H21 0.9500 . ?
C22 C27 1.39(9) . ?
C22 C23 1.40(10) . ?
C23 C24 1.39(9) . ?
C23 H23 0.9500 . ?
C24 C25 1.38(10) . ?
C24 H24 0.9500 . ?
C25 C26 1.38(10) . ?
C25 H25 0.9500 . ?
C26 C27 1.39(9) . ?
C26 H26 0.9500 . ?
C27 H27 0.9500 . ?
C28 C33 1.40(9) . ?
C28 C29 1.40(9) . ?
C29 C30 1.39(9) . ?
C29 H29 0.9500 . ?
C30 C31 1.38(10) . ?
C30 H30 0.9500 . ?
C31 C32 1.38(10) . ?
C31 H31 0.9500 . ?
C32 C33 1.39(10) . ?
C32 H32 0.9500 . ?
C33 H33 0.9500 . ?
C34 C35 1.39(10) . ?
C34 C39 1.39(10) . ?
C35 C36 1.38(10) . ?
C35 H35 0.9500 . ?
C36 C37 1.38(11) . ?
C36 H36 0.9500 . ?
C37 C38 1.38(11) . ?
C37 H37 0.9500 . ?
C38 C39 1.38(10) . ?
C38 H38 0.9500 . ?
C39 H39 0.9500 . ?
C40 C45 1.39(10) . ?
C40 C41 1.39(10) . ?
C41 C42 1.38(10) . ?
C41 H41 0.9500 . ?
C42 C43 1.38(11) . ?
C42 H42 0.9500 . ?
C43 C44 1.37(11) . ?
C43 H43 0.9500 . ?
C44 C45 1.39(10) . ?
C44 H44 0.9500 . ?
C45 H45 0.9500 . ?
C46 C47 1.38(10) . ?
C46 C51 1.40(10) . ?
C47 C48 1.38(10) . ?
C47 H47 0.9500 . ?
C48 C49 1.39(11) . ?
C48 H48 0.9500 . ?
C49 C50 1.38(11) . ?
C49 H49 0.9500 . ?
C50 C51 1.38(10) . ?
C50 H50 0.9500 . ?
C51 H51 0.9500 . ?
C52 C57 1.39(10) . ?
C52 C53 1.40(10) . ?
C53 C54 1.38(11) . ?
C53 H53 0.9500 . ?
C54 C55 1.38(12) . ?
C54 H54 0.9500 . ?
C55 C56 1.38(12) . ?
C55 H55 0.9500 . ?
C56 C57 1.39(11) . ?
C56 H56 0.9500 . ?
C57 H57 0.9500 . ?
C58 C63 1.38(10) . ?
C58 C59 1.39(10) . ?
C59 C60 1.38(11) . ?
C59 H59 0.9500 . ?
C60 C61 1.37(11) . ?
C60 H60 0.9500 . ?
C61 C62 1.38(11) . ?
C61 H61 0.9500 . ?
C62 C63 1.39(11) . ?
C62 H62 0.9500 . ?
C63 H63 0.9500 . ?
C78 C79 1.4(2) . ?
C78 C80 1.5(2) . ?
C78 C77 1.6(2) . ?
C75 C74 1.5(2) . ?
C75 C76 1.6(2) . ?
C77 C76 1.6(2) . ?
C76 C74 1.9(4) . ?
C80 C79 1.5(2) . ?
C80 C81 1.6(2) . ?
C71 C72 1.5(2) . ?
C71 C70 1.9(7) . ?
C71 C73 2.0(6) . ?
C72 C70 1.5(2) . ?
C72 C73 1.6(3) . ?
C72 C81 2.0(6) 8_655 ?
C81 C72 2.0(6) 8_665 ?
C74 C73 1.5(2) . ?
C70 C70 1.7(11) 5_556 ?
